data_7040154
loop_
_publ_author_name
'Cho, Yae In'
'Ward, Meredith L.'
'Rose, Michael J.'

_publ_section_title
;
 Substituent effects of N4 Schiff base ligands on the formation of
 fluoride-bridged dicobalt(ii) complexes via B-F abstraction: structures
 and magnetism.
;
_journal_issue 34
_journal_name_full 'Dalton transactions (Cambridge, England : 2003)'
_journal_page_first 13466
_journal_page_last 13476
_journal_paper_doi 10.1039/c6dt02104b
_journal_volume 45
_journal_year 2016
_chemical_formula_moiety '2 C27 H22 N4 Cl2, 2 Co 2+, F 1-, 3 B F4 1-, H2 O,  3 C2 H3 N'
_chemical_formula_sum 'C60 H55 B3 Cl4 Co2 F13 N11 O'
_chemical_formula_weight 1485.24
_space_group_crystal_system monoclinic
_space_group_IT_number 15
_space_group_name_Hall '-C 2yc'
_space_group_name_H-M_alt 'C 1 2/c 1'
_symmetry_space_group_name_Hall '-C 2yc'
_symmetry_space_group_name_H-M 'C 1 2/c 1'
_atom_sites_solution_hydrogens mixed
_audit_creation_method SHELXL-2014/7
_audit_update_record
;
2016-07-25 deposited with the CCDC.
2016-08-01 downloaded from the CCDC.
;
_cell_angle_alpha 90
_cell_angle_beta 102.917(3)
_cell_angle_gamma 90
_cell_formula_units_Z 4
_cell_length_a 23.665(2)
_cell_length_b 14.6648(13)
_cell_length_c 18.7222(17)
_cell_measurement_reflns_used 7524
_cell_measurement_temperature 100(2)
_cell_measurement_theta_max 27.0
_cell_measurement_theta_min 3.0
_cell_volume 6333.0(10)
_computing_cell_refinement 'CrystalClear (Rigaku Inc., 2008)'
_computing_data_collection 'CrystalClear (Rigaku Inc., 2008)'
_computing_data_reduction 'CrystalClear (Rigaku Inc., 2008)'
_computing_molecular_graphics 'XP SHELXTL/PC, Siemens Analytical'
_computing_publication_material 'XP SHELXTL/PC, Siemens Analytical'
_computing_structure_refinement 'SHELXL-2014/7 (Sheldrick, 2015)'
_computing_structure_solution
;

Sir2004.  Burla M.C., Caliandro, R., Camalli M., Carrozzini, B., Cascarano G.L., 
De Caro, L., Giacovazzo C., Polidori G., Spagna R. 
;
_diffrn_ambient_temperature 100(2)
_diffrn_measured_fraction_theta_full 0.998
_diffrn_measured_fraction_theta_max 0.998
_diffrn_measurement_device_type 'Rigaku AFC-12 with Saturn 724+ CCD'
_diffrn_measurement_method \w-scans
_diffrn_radiation_type MoK\a
_diffrn_radiation_wavelength 0.71073
_diffrn_reflns_av_R_equivalents 0.0443
_diffrn_reflns_av_unetI/netI 0.0321
_diffrn_reflns_Laue_measured_fraction_full 0.998
_diffrn_reflns_Laue_measured_fraction_max 0.998
_diffrn_reflns_limit_h_max 30
_diffrn_reflns_limit_h_min -30
_diffrn_reflns_limit_k_max 19
_diffrn_reflns_limit_k_min -19
_diffrn_reflns_limit_l_max 24
_diffrn_reflns_limit_l_min -24
_diffrn_reflns_number 43193
_diffrn_reflns_point_group_measured_fraction_full 0.998
_diffrn_reflns_point_group_measured_fraction_max 0.998
_diffrn_reflns_theta_full 25.242
_diffrn_reflns_theta_max 27.485
_diffrn_reflns_theta_min 2.994
_diffrn_source 'sealed fine focus tube'
_exptl_absorpt_coefficient_mu 0.783
_exptl_absorpt_correction_T_max 1.00
_exptl_absorpt_correction_T_min 0.718
_exptl_absorpt_process_details
;
Abscor. T. Higashi (2001). The Rigaku Corporation, Tokyo, Japan.
;
_exptl_crystal_colour 'reddish pink'
_exptl_crystal_density_diffrn 1.558
_exptl_crystal_description parallelipipes
_exptl_crystal_F_000 3016
_exptl_crystal_size_max 0.2
_exptl_crystal_size_mid 0.2
_exptl_crystal_size_min 0.2
_refine_diff_density_max 0.900
_refine_diff_density_min -0.586
_refine_diff_density_rms 0.070
_refine_ls_extinction_method none
_refine_ls_goodness_of_fit_ref 1.073
_refine_ls_hydrogen_treatment mixed
_refine_ls_matrix_type full
_refine_ls_number_parameters 514
_refine_ls_number_reflns 7246
_refine_ls_number_restraints 324
_refine_ls_restrained_S_all 1.064
_refine_ls_R_factor_all 0.0521
_refine_ls_R_factor_gt 0.0452
_refine_ls_shift/su_max 0.001
_refine_ls_shift/su_mean 0.000
_refine_ls_structure_factor_coef Fsqd
_refine_ls_weighting_details 'w=1/[\s^2^(Fo^2^)+(0.0403P)^2^+19.6854P] where P=(Fo^2^+2Fc^2^)/3'
_refine_ls_weighting_scheme calc
_refine_ls_wR_factor_gt 0.1089
_refine_ls_wR_factor_ref 0.1124
_reflns_Friedel_coverage 0.000
_reflns_number_gt 6364
_reflns_number_total 7246
_reflns_threshold_expression 'I > 2\s(I)'
_cod_data_source_file c6dt02104b2.cif
_cod_data_source_block 1
_cod_depositor_comments 'Adding full bibliography for 7040154--7040158.cif.'
_cod_original_cell_volume 6332.9(10)
_cod_database_code 7040154
_shelx_shelxl_version_number 2014/7
_shelx_space_group_comment
;
The symmetry employed for this shelxl refinement is uniquely defined
by the following loop, which should always be used as a source of
symmetry information in preference to the above space-group names.
They are only intended as comments.
;

loop_
_space_group_symop_operation_xyz
'x, y, z'
'-x, y, -z+1/2'
'x+1/2, y+1/2, z'
'-x+1/2, y+1/2, -z+1/2'
'-x, -y, -z'
'x, -y, z-1/2'
'-x+1/2, -y+1/2, -z'
'x+1/2, -y+1/2, z-1/2'

loop_
_atom_site_label
_atom_site_type_symbol
_atom_site_fract_x
_atom_site_fract_y
_atom_site_fract_z
_atom_site_U_iso_or_equiv
_atom_site_adp_type
_atom_site_occupancy
_atom_site_site_symmetry_order
_atom_site_calc_flag
_atom_site_refinement_flags_posn
_atom_site_refinement_flags_adp
_atom_site_refinement_flags_occupancy
_atom_site_disorder_assembly
_atom_site_disorder_group
C1 C 0.73845(9) 0.41088(17) 0.29213(15) 0.0249(5) Uani 1 1 d . U . . .
C2 C 0.72197(10) 0.49756(17) 0.30996(15) 0.0258(5) Uani 1 1 d . U . . .
H2 H 0.6959 0.5325 0.2745 0.031 Uiso 1 1 calc R U . . .
C3 C 0.74358(10) 0.53321(18) 0.37966(15) 0.0294(5) Uani 1 1 d . U . . .
H3 H 0.7326 0.5925 0.3918 0.035 Uiso 1 1 calc R U . . .
C4 C 0.78129(11) 0.4813(2) 0.43107(15) 0.0318(6) Uani 1 1 d . U . . .
C5 C 0.79795(11) 0.3948(2) 0.41463(16) 0.0337(6) Uani 1 1 d . U . . .
H5 H 0.8235 0.3598 0.4507 0.040 Uiso 1 1 calc R U . . .
C6 C 0.77710(10) 0.35968(18) 0.34518(16) 0.0309(6) Uani 1 1 d . U . . .
H6 H 0.7889 0.3008 0.3332 0.037 Uiso 1 1 calc R U . . .
C7 C 0.71782(10) 0.37484(16) 0.21690(15) 0.0254(5) Uani 1 1 d . U . . .
C8 C 0.75815(11) 0.33952(18) 0.17904(17) 0.0328(6) Uani 1 1 d . U . . .
H8 H 0.7977 0.3329 0.2035 0.039 Uiso 1 1 calc R U . . .
C9 C 0.74033(12) 0.3147(2) 0.10699(18) 0.0379(7) Uani 1 1 d . U . . .
H9 H 0.7671 0.2894 0.0814 0.046 Uiso 1 1 calc R U . . .
C10 C 0.68262(12) 0.32691(18) 0.07181(16) 0.0322(6) Uani 1 1 d . U . . .
H10 H 0.6695 0.3139 0.0211 0.039 Uiso 1 1 calc R U . . .
C11 C 0.64466(10) 0.35867(16) 0.11283(14) 0.0244(5) Uani 1 1 d . U . . .
C12 C 0.58267(10) 0.36798(16) 0.07898(14) 0.0235(5) Uani 1 1 d . U . . .
H12 H 0.5696 0.3650 0.0272 0.028 Uiso 1 1 calc R U . . .
C13 C 0.48467(10) 0.38786(17) 0.08398(13) 0.0228(5) Uani 1 1 d . U . . .
H13A H 0.4639 0.3338 0.0966 0.027 Uiso 1 1 calc R U . . .
H13B H 0.4800 0.3889 0.0301 0.027 Uiso 1 1 calc R U . . .
C14 C 0.45791(10) 0.47384(16) 0.10816(14) 0.0219(5) Uani 1 1 d . U . . .
C15 C 0.57333(10) 0.15744(15) 0.14553(13) 0.0217(5) Uani 1 1 d . U . . .
C16 C 0.51389(10) 0.16806(17) 0.13896(15) 0.0263(5) Uani 1 1 d . U . . .
H16 H 0.4996 0.1864 0.1803 0.032 Uiso 1 1 calc R U . . .
C17 C 0.47531(11) 0.15196(18) 0.07231(15) 0.0288(5) Uani 1 1 d . U . . .
H17 H 0.4347 0.1572 0.0683 0.035 Uiso 1 1 calc R U . . .
C18 C 0.49686(11) 0.12824(17) 0.01193(15) 0.0276(5) Uani 1 1 d . U . . .
C19 C 0.55574(11) 0.11951(17) 0.01646(15) 0.0288(5) Uani 1 1 d . U . . .
H19 H 0.5699 0.1046 -0.0257 0.035 Uiso 1 1 calc R U . . .
C20 C 0.59371(11) 0.13285(16) 0.08357(14) 0.0258(5) Uani 1 1 d . U . . .
H20 H 0.6342 0.1252 0.0876 0.031 Uiso 1 1 calc R U . . .
C21 C 0.61451(10) 0.16518(16) 0.21790(13) 0.0219(5) Uani 1 1 d . U . . .
C22 C 0.65358(11) 0.09322(17) 0.24088(15) 0.0273(5) Uani 1 1 d . U . . .
H22 H 0.6551 0.0434 0.2089 0.033 Uiso 1 1 calc R U . . .
C23 C 0.68967(11) 0.09491(18) 0.30965(15) 0.0302(6) Uani 1 1 d . U . . .
H23 H 0.7165 0.0470 0.3255 0.036 Uiso 1 1 calc R U . . .
C24 C 0.68591(10) 0.16824(17) 0.35522(14) 0.0265(5) Uani 1 1 d . U . . .
H24 H 0.7092 0.1705 0.4036 0.032 Uiso 1 1 calc R U . . .
C25 C 0.64751(9) 0.23807(16) 0.32867(13) 0.0207(4) Uani 1 1 d . U . . .
C26 C 0.64325(10) 0.31790(16) 0.37502(13) 0.0205(4) Uani 1 1 d . U . . .
C27 C 0.60685(10) 0.46288(16) 0.39555(13) 0.0210(5) Uani 1 1 d . U . . .
Cl1 Cl 0.80979(3) 0.52657(6) 0.51772(4) 0.04278(18) Uani 1 1 d . U . . .
Cl2 Cl 0.44878(3) 0.10732(5) -0.07175(4) 0.03858(17) Uani 1 1 d . U . . .
Co1 Co 0.58056(2) 0.38183(2) 0.23307(2) 0.01670(9) Uani 1 1 d . U . . .
F1 F 0.5000 0.35710(13) 0.2500 0.0197(4) Uani 1 2 d S TU P B .
F2 F 0.64011(13) 0.70062(13) 0.04729(11) 0.0738(8) Uani 1 1 d . U . . .
F3 F 0.67345(11) 0.64502(16) 0.16267(10) 0.0671(7) Uani 1 1 d . U . . .
F4 F 0.69389(12) 0.5723(2) 0.06610(16) 0.0991(10) Uani 1 1 d . U . . .
F5 F 0.60243(10) 0.57152(15) 0.08049(12) 0.0681(7) Uani 1 1 d . U . . .
B1 B 0.6532(2) 0.6232(3) 0.0892(2) 0.0519(11) Uani 1 1 d . U . . .
F6 F 0.6054(2) 0.8148(3) 0.3430(3) 0.0765(15) Uani 0.5 1 d . U P A 2
F7 F 0.6517(2) 0.6870(3) 0.3830(3) 0.0574(12) Uani 0.5 1 d . U P A 2
F8 F 0.5670(2) 0.7153(4) 0.4101(3) 0.0527(13) Uani 0.5 1 d . U P A 2
F9 F 0.56867(19) 0.6763(3) 0.2970(2) 0.0644(12) Uani 0.5 1 d . U P A 2
B2 B 0.5983(4) 0.7255(5) 0.3565(4) 0.0272(13) Uani 0.5 1 d . U P A 2
N1 N 0.66085(8) 0.38121(13) 0.18451(12) 0.0224(4) Uani 1 1 d . U . . .
N2 N 0.54655(8) 0.38006(13) 0.11904(11) 0.0204(4) Uani 1 1 d . U . . .
N3 N 0.61212(8) 0.23820(13) 0.26066(10) 0.0187(4) Uani 1 1 d . U . . .
N4 N 0.61515(8) 0.38809(13) 0.34667(11) 0.0193(4) Uani 1 1 d . U . . .
N1A N 0.5742(12) 0.5321(16) 0.2304(14) 0.020(3) Uani 0.5 1 d . U P B 1
C1A C 0.5730(2) 0.6054(3) 0.2143(3) 0.0240(10) Uani 0.5 1 d . U P B 1
C2A C 0.5684(2) 0.7008(3) 0.1918(3) 0.0333(12) Uani 0.5 1 d . U P B 1
H2AC H 0.5291 0.7229 0.1903 0.050 Uiso 0.5 1 d R U P B 1
H2AA H 0.5769 0.7070 0.1432 0.050 Uiso 0.5 1 d R U P B 1
H2AB H 0.5964 0.7377 0.2265 0.050 Uiso 0.5 1 d R U P B 1
N1B N 0.4829(3) 0.9623(5) 0.2378(5) 0.068(2) Uani 0.5 1 d . U P C -1
C1B C 0.5455(4) 0.9324(6) 0.2739(6) 0.055(2) Uani 0.5 1 d . U P C -1
C2B C 0.5882(4) 0.9118(5) 0.2961(6) 0.074(3) Uani 0.5 1 d . U P C -1
H2B1 H 0.5932 0.8482 0.2825 0.111 Uiso 0.5 1 calc R U P C -1
H2B2 H 0.5963 0.9171 0.3496 0.111 Uiso 0.5 1 calc R U P C -1
H2B3 H 0.6150 0.9507 0.2769 0.111 Uiso 0.5 1 calc R U P C -1
N1C N 0.5112(3) 0.7141(5) 0.3607(4) 0.0662(18) Uani 0.5 1 d . U P D 1
C2C C 0.5754(4) 0.7081(6) 0.3799(5) 0.0408(18) Uani 0.5 1 d . U P D 1
C3C C 0.6223(3) 0.7073(5) 0.3951(4) 0.0392(14) Uani 0.5 1 d . U P D 1
H3C1 H 0.6375 0.6822 0.3547 0.059 Uiso 0.5 1 calc R U P D 1
H3C2 H 0.6352 0.6694 0.4389 0.059 Uiso 0.5 1 calc R U P D 1
H3C3 H 0.6367 0.7697 0.4055 0.059 Uiso 0.5 1 calc R U P D 1
O1W O 0.5803(9) 0.5229(13) 0.2229(11) 0.022(3) Uani 0.5 1 d . . P B 2
H102 H 0.6218(12) 0.520(2) 0.3808(15) 0.028(7) Uiso 1 1 d . . . . .
H103 H 0.6272(11) 0.4493(18) 0.4459(15) 0.021(7) Uiso 1 1 d . . . . .
H104 H 0.6613(12) 0.3145(19) 0.4255(16) 0.027(7) Uiso 1 1 d . . . . .
H100 H 0.4779(12) 0.4851(19) 0.1558(17) 0.027(7) Uiso 1 1 d . . . . .
H101 H 0.4630(12) 0.523(2) 0.0793(16) 0.029(7) Uiso 1 1 d . . . . .

loop_
_atom_site_aniso_label
_atom_site_aniso_U_11
_atom_site_aniso_U_22
_atom_site_aniso_U_33
_atom_site_aniso_U_23
_atom_site_aniso_U_13
_atom_site_aniso_U_12
C1 0.0130(10) 0.0253(11) 0.0372(14) 0.0067(10) 0.0074(9) -0.0012(8)
C2 0.0156(10) 0.0260(12) 0.0354(14) 0.0057(10) 0.0047(9) -0.0010(9)
C3 0.0203(11) 0.0289(12) 0.0398(15) 0.0021(11) 0.0084(10) -0.0036(9)
C4 0.0209(12) 0.0406(15) 0.0335(14) 0.0036(11) 0.0055(10) -0.0083(10)
C5 0.0184(11) 0.0404(15) 0.0411(16) 0.0129(12) 0.0038(10) 0.0021(10)
C6 0.0193(11) 0.0281(12) 0.0455(16) 0.0087(11) 0.0078(11) 0.0024(9)
C7 0.0191(11) 0.0192(11) 0.0396(14) 0.0057(10) 0.0099(10) 0.0005(9)
C8 0.0196(11) 0.0293(13) 0.0529(18) -0.0001(12) 0.0150(11) 0.0010(10)
C9 0.0311(14) 0.0340(14) 0.0563(19) -0.0038(13) 0.0259(13) 0.0003(11)
C10 0.0329(13) 0.0308(13) 0.0384(15) -0.0006(11) 0.0199(12) -0.0009(11)
C11 0.0234(11) 0.0228(11) 0.0303(13) 0.0047(9) 0.0130(10) 0.0010(9)
C12 0.0261(11) 0.0242(11) 0.0217(12) 0.0043(9) 0.0085(9) 0.0020(9)
C13 0.0192(11) 0.0305(12) 0.0179(11) -0.0004(9) 0.0023(9) 0.0033(9)
C14 0.0198(11) 0.0213(11) 0.0239(13) 0.0058(9) 0.0034(9) 0.0012(9)
C15 0.0211(11) 0.0165(10) 0.0272(12) -0.0007(9) 0.0046(9) 0.0006(8)
C16 0.0223(11) 0.0260(12) 0.0312(13) -0.0005(10) 0.0074(10) 0.0019(9)
C17 0.0212(11) 0.0279(12) 0.0365(15) -0.0023(10) 0.0046(10) 0.0004(9)
C18 0.0276(12) 0.0225(11) 0.0289(13) -0.0020(10) -0.0016(10) 0.0010(9)
C19 0.0296(12) 0.0283(12) 0.0288(13) -0.0043(10) 0.0071(10) 0.0028(10)
C20 0.0232(11) 0.0232(11) 0.0312(13) -0.0014(10) 0.0065(10) 0.0028(9)
C21 0.0194(10) 0.0221(11) 0.0255(12) 0.0025(9) 0.0079(9) 0.0011(9)
C22 0.0257(12) 0.0233(11) 0.0332(14) 0.0001(10) 0.0072(10) 0.0052(9)
C23 0.0284(12) 0.0260(12) 0.0348(14) 0.0053(10) 0.0040(11) 0.0100(10)
C24 0.0244(12) 0.0281(12) 0.0257(13) 0.0051(10) 0.0028(10) 0.0046(9)
C25 0.0184(10) 0.0225(11) 0.0217(12) 0.0038(9) 0.0056(9) 0.0012(8)
C26 0.0174(10) 0.0249(11) 0.0187(12) 0.0027(9) 0.0029(8) -0.0006(8)
C27 0.0200(11) 0.0213(11) 0.0199(12) -0.0031(9) 0.0008(9) -0.0021(9)
Cl1 0.0337(3) 0.0601(5) 0.0338(4) 0.0020(3) 0.0060(3) -0.0096(3)
Cl2 0.0348(3) 0.0392(4) 0.0353(4) -0.0070(3) -0.0058(3) 0.0006(3)
Co1 0.01431(14) 0.01851(15) 0.01734(16) 0.00220(11) 0.00368(11) 0.00026(11)
F1 0.0120(8) 0.0276(9) 0.0202(9) 0.000 0.0052(7) 0.000
F2 0.153(2) 0.0336(10) 0.0322(10) 0.0035(8) 0.0152(12) -0.0253(12)
F3 0.0907(16) 0.0721(14) 0.0275(10) 0.0081(9) -0.0098(10) -0.0472(13)
F4 0.0677(16) 0.123(2) 0.085(2) -0.0477(18) -0.0299(14) 0.0046(16)
F5 0.0734(14) 0.0595(13) 0.0513(12) 0.0196(10) -0.0292(10) -0.0342(11)
B1 0.071(3) 0.0402(19) 0.0334(19) 0.0046(15) -0.0114(17) -0.0258(19)
F6 0.073(3) 0.035(2) 0.130(4) 0.025(2) 0.041(3) 0.006(2)
F7 0.043(2) 0.042(2) 0.081(3) 0.010(2) 0.001(2) -0.0019(19)
F8 0.048(3) 0.075(3) 0.038(3) -0.003(2) 0.015(2) 0.001(2)
F9 0.061(3) 0.078(3) 0.051(2) -0.029(2) 0.006(2) 0.013(2)
B2 0.020(3) 0.028(3) 0.032(4) -0.003(3) 0.004(3) 0.003(2)
N1 0.0184(9) 0.0200(9) 0.0307(11) 0.0067(8) 0.0095(8) 0.0012(7)
N2 0.0199(9) 0.0222(9) 0.0196(10) 0.0034(7) 0.0056(7) 0.0024(7)
N3 0.0169(9) 0.0184(9) 0.0214(10) 0.0031(7) 0.0054(7) 0.0008(7)
N4 0.0159(8) 0.0211(9) 0.0211(10) -0.0001(7) 0.0042(7) -0.0013(7)
N1A 0.021(5) 0.018(5) 0.025(5) 0.010(5) 0.012(3) 0.003(3)
C1A 0.019(2) 0.026(3) 0.027(2) -0.0007(19) 0.0061(18) 0.0000(17)
C2A 0.031(3) 0.021(2) 0.049(3) 0.007(2) 0.012(2) 0.003(2)
N1B 0.068(8) 0.055(4) 0.079(7) -0.010(4) 0.011(6) 0.009(3)
C1B 0.046(5) 0.037(4) 0.084(5) 0.002(4) 0.019(4) -0.003(3)
C2B 0.050(5) 0.037(4) 0.135(8) 0.016(4) 0.021(5) -0.006(3)
N1C 0.066(4) 0.059(4) 0.068(4) 0.003(3) 0.003(3) -0.002(3)
C2C 0.052(5) 0.039(3) 0.032(4) -0.010(3) 0.010(4) 0.009(3)
C3C 0.031(4) 0.043(4) 0.041(4) 0.000(3) 0.002(3) 0.001(3)
O1W 0.016(5) 0.020(4) 0.029(5) -0.003(3) 0.004(4) 0.001(3)

loop_
_atom_type_symbol
_atom_type_description
_atom_type_scat_dispersion_real
_atom_type_scat_dispersion_imag
_atom_type_scat_source
C C 0.0033 0.0016 'International Tables Vol C Tables 4.2.6.8 and 6.1.1.4'
H H 0.0000 0.0000 'International Tables Vol C Tables 4.2.6.8 and 6.1.1.4'
B B 0.0013 0.0007 'International Tables Vol C Tables 4.2.6.8 and 6.1.1.4'
Cl Cl 0.1484 0.1585 'International Tables Vol C Tables 4.2.6.8 and 6.1.1.4'
Co Co 0.3494 0.9721 'International Tables Vol C Tables 4.2.6.8 and 6.1.1.4'
F F 0.0171 0.0103 'International Tables Vol C Tables 4.2.6.8 and 6.1.1.4'
N N 0.0061 0.0033 'International Tables Vol C Tables 4.2.6.8 and 6.1.1.4'
O O 0.0106 0.0060 'International Tables Vol C Tables 4.2.6.8 and 6.1.1.4'

loop_
_geom_angle_atom_site_label_1
_geom_angle_atom_site_label_2
_geom_angle_atom_site_label_3
_geom_angle
_geom_angle_site_symmetry_1
_geom_angle_site_symmetry_3
C2 C1 C6 119.4(3) . .
C2 C1 C7 120.2(2) . .
C6 C1 C7 120.3(2) . .
C1 C2 C3 120.2(2) . .
C1 C2 H2 119.9 . .
C3 C2 H2 119.9 . .
C4 C3 C2 119.3(3) . .
C4 C3 H3 120.3 . .
C2 C3 H3 120.3 . .
C5 C4 C3 121.4(3) . .
C5 C4 Cl1 119.1(2) . .
C3 C4 Cl1 119.5(2) . .
C6 C5 C4 119.4(2) . .
C6 C5 H5 120.3 . .
C4 C5 H5 120.3 . .
C5 C6 C1 120.3(3) . .
C5 C6 H6 119.9 . .
C1 C6 H6 119.9 . .
N1 C7 C8 121.3(2) . .
N1 C7 C1 119.0(2) . .
C8 C7 C1 119.6(2) . .
C9 C8 C7 119.9(2) . .
C9 C8 H8 120.0 . .
C7 C8 H8 120.0 . .
C8 C9 C10 119.1(2) . .
C8 C9 H9 120.4 . .
C10 C9 H9 120.4 . .
C11 C10 C9 118.1(3) . .
C11 C10 H10 121.0 . .
C9 C10 H10 121.0 . .
N1 C11 C10 123.9(2) . .
N1 C11 C12 116.1(2) . .
C10 C11 C12 120.0(2) . .
N2 C12 C11 119.8(2) . .
N2 C12 H12 120.1 . .
C11 C12 H12 120.1 . .
N2 C13 C14 111.74(19) . .
N2 C13 H13A 109.3 . .
C14 C13 H13A 109.3 . .
N2 C13 H13B 109.3 . .
C14 C13 H13B 109.3 . .
H13A C13 H13B 107.9 . .
C13 C14 C27 112.3(2) . 2_655
C13 C14 H100 106.1(18) . .
C27 C14 H100 110.7(18) 2_655 .
C13 C14 H101 110.8(18) . .
C27 C14 H101 108.4(18) 2_655 .
H100 C14 H101 108(2) . .
C16 C15 C20 118.9(2) . .
C16 C15 C21 121.0(2) . .
C20 C15 C21 119.9(2) . .
C17 C16 C15 120.5(2) . .
C17 C16 H16 119.8 . .
C15 C16 H16 119.8 . .
C18 C17 C16 119.2(2) . .
C18 C17 H17 120.4 . .
C16 C17 H17 120.4 . .
C19 C18 C17 121.6(2) . .
C19 C18 Cl2 119.0(2) . .
C17 C18 Cl2 119.5(2) . .
C18 C19 C20 118.9(2) . .
C18 C19 H19 120.6 . .
C20 C19 H19 120.6 . .
C19 C20 C15 120.9(2) . .
C19 C20 H20 119.5 . .
C15 C20 H20 119.5 . .
N3 C21 C22 121.8(2) . .
N3 C21 C15 119.8(2) . .
C22 C21 C15 118.3(2) . .
C23 C22 C21 120.0(2) . .
C23 C22 H22 120.0 . .
C21 C22 H22 120.0 . .
C22 C23 C24 118.5(2) . .
C22 C23 H23 120.7 . .
C24 C23 H23 120.7 . .
C25 C24 C23 118.6(2) . .
C25 C24 H24 120.7 . .
C23 C24 H24 120.7 . .
N3 C25 C24 123.7(2) . .
N3 C25 C26 116.2(2) . .
C24 C25 C26 120.1(2) . .
N4 C26 C25 119.6(2) . .
N4 C26 H104 122.4(17) . .
C25 C26 H104 118.0(17) . .
N4 C27 C14 108.82(18) . 2_655
N4 C27 H102 111.2(17) . .
C14 C27 H102 108.6(17) 2_655 .
N4 C27 H103 110.1(16) . .
C14 C27 H103 109.7(16) 2_655 .
H102 C27 H103 108(2) . .
F1 Co1 O1W 102.0(6) . .
F1 Co1 N4 90.95(5) . .
O1W Co1 N4 92.4(6) . .
F1 Co1 N2 89.81(5) . .
O1W Co1 N2 85.8(6) . .
N4 Co1 N2 178.15(8) . .
F1 Co1 N1A 96.9(7) . .
N4 Co1 N1A 89.3(7) . .
N2 Co1 N1A 88.9(7) . .
F1 Co1 N3 94.11(7) . .
O1W Co1 N3 160.9(6) . .
N4 Co1 N3 77.00(7) . .
N2 Co1 N3 104.62(7) . .
N1A Co1 N3 162.6(7) . .
F1 Co1 N1 162.59(6) . .
O1W Co1 N1 87.3(6) . .
N4 Co1 N1 103.44(7) . .
N2 Co1 N1 76.10(7) . .
N1A Co1 N1 93.1(7) . .
N3 Co1 N1 79.92(7) . .
Co1 F1 Co1 159.46(11) 2_655 .
F4 B1 F2 110.8(4) . .
F4 B1 F3 109.2(3) . .
F2 B1 F3 111.0(3) . .
F4 B1 F5 108.4(3) . .
F2 B1 F5 107.6(3) . .
F3 B1 F5 109.8(3) . .
F6 B2 F7 108.9(6) . .
F6 B2 F9 114.7(7) . .
F7 B2 F9 109.7(5) . .
F6 B2 F8 110.5(6) . .
F7 B2 F8 107.1(6) . .
F9 B2 F8 105.7(6) . .
C11 N1 C7 117.5(2) . .
C11 N1 Co1 108.67(15) . .
C7 N1 Co1 131.07(17) . .
C12 N2 C13 118.8(2) . .
C12 N2 Co1 116.44(17) . .
C13 N2 Co1 124.66(15) . .
C21 N3 C25 117.22(19) . .
C21 N3 Co1 131.49(15) . .
C25 N3 Co1 108.60(14) . .
C26 N4 C27 118.2(2) . .
C26 N4 Co1 115.76(16) . .
C27 N4 Co1 125.90(15) . .
C1A N1A Co1 165(2) . .
N1A C1A C2A 177.2(15) . .
C1A C2A N1C 104.2(4) . 2_655
C1A C2A H2AC 109.6 . .
N1C C2A H2AC 30.6 2_655 .
C1A C2A H2AA 109.9 . .
N1C C2A H2AA 84.1 2_655 .
H2AC C2A H2AA 109.5 . .
C1A C2A H2AB 110.0 . .
N1C C2A H2AB 136.0 2_655 .
H2AC C2A H2AB 109.5 . .
H2AA C2A H2AB 108.3 . .
C2B C1B N1B 177.5(12) . .
C1B C2B H2B1 109.5 . .
C1B C2B H2B2 109.5 . .
H2B1 C2B H2B2 109.5 . .
C1B C2B H2B3 109.5 . .
H2B1 C2B H2B3 109.5 . .
H2B2 C2B H2B3 109.5 . .
C2C N1C C2A 161.3(6) . 2_655
C3C C2C N1C 176.9(9) . .
C2C C3C H3C1 109.5 . .
C2C C3C H3C2 109.5 . .
H3C1 C3C H3C2 109.5 . .
C2C C3C H3C3 109.5 . .
H3C1 C3C H3C3 109.5 . .
H3C2 C3C H3C3 109.5 . .

loop_
_geom_bond_atom_site_label_1
_geom_bond_atom_site_label_2
_geom_bond_distance
_geom_bond_site_symmetry_2
C1 C2 1.392(3) .
C1 C6 1.407(3) .
C1 C7 1.481(4) .
C2 C3 1.393(4) .
C2 H2 0.9500 .
C3 C4 1.385(4) .
C3 H3 0.9500 .
C4 C5 1.383(4) .
C4 Cl1 1.743(3) .
C5 C6 1.383(4) .
C5 H5 0.9500 .
C6 H6 0.9500 .
C7 N1 1.352(3) .
C7 C8 1.409(3) .
C8 C9 1.370(4) .
C8 H8 0.9500 .
C9 C10 1.389(4) .
C9 H9 0.9500 .
C10 C11 1.386(3) .
C10 H10 0.9500 .
C11 N1 1.352(3) .
C11 C12 1.469(3) .
C12 N2 1.269(3) .
C12 H12 0.9500 .
C13 N2 1.469(3) .
C13 C14 1.524(3) .
C13 H13A 0.9900 .
C13 H13B 0.9900 .
C14 C27 1.527(3) 2_655
C14 H100 0.93(3) .
C14 H101 0.93(3) .
C15 C16 1.393(3) .
C15 C20 1.400(3) .
C15 C21 1.486(3) .
C16 C17 1.392(4) .
C16 H16 0.9500 .
C17 C18 1.384(4) .
C17 H17 0.9500 .
C18 C19 1.383(4) .
C18 Cl2 1.745(3) .
C19 C20 1.386(4) .
C19 H19 0.9500 .
C20 H20 0.9500 .
C21 N3 1.346(3) .
C21 C22 1.406(3) .
C22 C23 1.377(4) .
C22 H22 0.9500 .
C23 C24 1.388(4) .
C23 H23 0.9500 .
C24 C25 1.385(3) .
C24 H24 0.9500 .
C25 N3 1.359(3) .
C25 C26 1.474(3) .
C26 N4 1.275(3) .
C26 H104 0.95(3) .
C27 N4 1.469(3) .
C27 C14 1.527(3) 2_655
C27 H102 0.98(3) .
C27 H103 0.98(3) .
Co1 F1 2.0338(5) .
Co1 O1W 2.077(19) .
Co1 N4 2.103(2) .
Co1 N2 2.107(2) .
Co1 N1A 2.21(2) .
Co1 N3 2.2558(19) .
Co1 N1 2.2823(19) .
F1 Co1 2.0338(5) 2_655
F2 B1 1.376(4) .
F3 B1 1.388(4) .
F4 B1 1.364(6) .
F5 B1 1.398(4) .
F6 B2 1.351(8) .
F7 B2 1.373(8) .
F8 B2 1.382(8) .
F9 B2 1.380(8) .
N1A C1A 1.12(2) .
C1A C2A 1.457(7) .
C2A N1C 1.930(9) 2_655
C2A H2AC 0.9801 .
C2A H2AA 0.9800 .
C2A H2AB 0.9800 .
N1B C1B 1.548(13) .
C1B C2B 1.048(11) .
C2B H2B1 0.9800 .
C2B H2B2 0.9800 .
C2B H2B3 0.9800 .
N1C C2C 1.484(12) .
N1C C2A 1.930(9) 2_655
C2C C3C 1.082(11) .
C3C H3C1 0.9800 .
C3C H3C2 0.9800 .
C3C H3C3 0.9800 .

loop_
_geom_torsion_atom_site_label_1
_geom_torsion_atom_site_label_2
_geom_torsion_atom_site_label_3
_geom_torsion_atom_site_label_4
_geom_torsion
_geom_torsion_site_symmetry_1
_geom_torsion_site_symmetry_4
C6 C1 C2 C3 0.0(3) . .
C7 C1 C2 C3 -176.9(2) . .
C1 C2 C3 C4 -0.4(4) . .
C2 C3 C4 C5 0.0(4) . .
C2 C3 C4 Cl1 178.53(18) . .
C3 C4 C5 C6 0.8(4) . .
Cl1 C4 C5 C6 -177.7(2) . .
C4 C5 C6 C1 -1.2(4) . .
C2 C1 C6 C5 0.8(4) . .
C7 C1 C6 C5 177.7(2) . .
C2 C1 C7 N1 -48.1(3) . .
C6 C1 C7 N1 135.0(2) . .
C2 C1 C7 C8 128.3(3) . .
C6 C1 C7 C8 -48.6(3) . .
N1 C7 C8 C9 3.0(4) . .
C1 C7 C8 C9 -173.3(2) . .
C7 C8 C9 C10 1.5(4) . .
C8 C9 C10 C11 -4.0(4) . .
C9 C10 C11 N1 2.2(4) . .
C9 C10 C11 C12 -176.7(2) . .
N1 C11 C12 N2 -12.4(3) . .
C10 C11 C12 N2 166.6(2) . .
N2 C13 C14 C27 -152.4(2) . 2_655
C20 C15 C16 C17 1.8(4) . .
C21 C15 C16 C17 -173.7(2) . .
C15 C16 C17 C18 -2.2(4) . .
C16 C17 C18 C19 0.5(4) . .
C16 C17 C18 Cl2 179.7(2) . .
C17 C18 C19 C20 1.5(4) . .
Cl2 C18 C19 C20 -177.64(19) . .
C18 C19 C20 C15 -1.9(4) . .
C16 C15 C20 C19 0.3(4) . .
C21 C15 C20 C19 175.8(2) . .
C16 C15 C21 N3 -51.0(3) . .
C20 C15 C21 N3 133.6(2) . .
C16 C15 C21 C22 126.5(3) . .
C20 C15 C21 C22 -49.0(3) . .
N3 C21 C22 C23 1.9(4) . .
C15 C21 C22 C23 -175.5(2) . .
C21 C22 C23 C24 0.7(4) . .
C22 C23 C24 C25 -2.3(4) . .
C23 C24 C25 N3 1.5(4) . .
C23 C24 C25 C26 -178.7(2) . .
N3 C25 C26 N4 -11.5(3) . .
C24 C25 C26 N4 168.7(2) . .
C10 C11 N1 C7 2.2(3) . .
C12 C11 N1 C7 -178.9(2) . .
C10 C11 N1 Co1 -161.0(2) . .
C12 C11 N1 Co1 17.9(2) . .
C8 C7 N1 C11 -4.7(3) . .
C1 C7 N1 C11 171.6(2) . .
C8 C7 N1 Co1 153.94(19) . .
C1 C7 N1 Co1 -29.7(3) . .
C11 C12 N2 C13 -179.1(2) . .
C11 C12 N2 Co1 -1.6(3) . .
C14 C13 N2 C12 -127.2(2) . .
C14 C13 N2 Co1 55.6(2) . .
C22 C21 N3 C25 -2.7(3) . .
C15 C21 N3 C25 174.7(2) . .
C22 C21 N3 Co1 156.38(18) . .
C15 C21 N3 Co1 -26.3(3) . .
C24 C25 N3 C21 1.0(3) . .
C26 C25 N3 C21 -178.79(19) . .
C24 C25 N3 Co1 -162.57(19) . .
C26 C25 N3 Co1 17.6(2) . .
C25 C26 N4 C27 174.10(19) . .
C25 C26 N4 Co1 -2.5(3) . .
C14 C27 N4 C26 -116.8(2) 2_655 .
C14 C27 N4 Co1 59.4(2) 2_655 .
